data_2001818
loop_
_publ_author_name
'Kalinin, V. N.'
'Cherepanov, I. A.'
'Moiseev, S. K.'
'Dolgushin, F. M.'
'Yanovsky, A. I.'
'Struchkov, Yu. T.'

_publ_contact_author
;
Dr. Alexander I. Yanovsky
Institute of Organoelement Compounds
28 Vavilov St.,
Moscow 117813
Russia
;
_publ_section_title
;2-\h^3^-Allyl-1,1,1-tricarbonyl-\m-(\h^1^:\h^6^-diphenylmethyl)chromiumpalladium(<i>Pd</i>--<i>Cr</i>)
 at 130 K
;
_journal_issue 4
_journal_name_full 'Acta Crystallographica Section C'
_journal_page_first 805
_journal_page_last 808
_journal_paper_doi 10.1107/S0108270192011223
_journal_volume 49
_journal_year 1993
_chemical_formula_moiety 'C19 H16 Cr O3 Pd'
_chemical_formula_sum 'C19 H16 Cr O3 Pd'
_chemical_formula_weight 450.72
_chemical_name_systematic
;
\h^3^-allylpalladium-\m-(\h^1^:\h^6^-
diphenylmethyl)tricarbonylchromium
;
_space_group_IT_number 2
_symmetry_cell_setting triclinic
_symmetry_space_group_name_Hall '-P 1'
_symmetry_space_group_name_H-M 'P -1'
_cell_angle_alpha 118.180(10)
_cell_angle_beta 90.26(2)
_cell_angle_gamma 92.37(2)
_cell_formula_units_Z 4
_cell_length_a 11.470(2)
_cell_length_b 12.645(3)
_cell_length_c 13.027(3)
_cell_measurement_reflns_used 24
_cell_measurement_temperature 133.0(10)
_cell_measurement_theta_max 13.5
_cell_measurement_theta_min 13
_cell_volume 1663.4(6)
_computing_structure_refinement 'SHELXL-92 (Sheldrick, 1992)'
_computing_structure_solution 'SHELXTL-PLUS, PC Version (Robinson & Sheldrick, 1988)'
_diffrn_ambient_temperature 133.0(10)
_diffrn_measurement_device 'Siemens P3/PC'
_diffrn_measurement_method \q/2\q
_diffrn_radiation_monochromator graphite
_diffrn_radiation_source 'fine-focus sealed tube'
_diffrn_radiation_type MoK\a
_diffrn_radiation_wavelength 0.71073
_diffrn_reflns_av_R_equivalents 0.0134
_diffrn_reflns_av_sigmaI/netI 0.0227
_diffrn_reflns_limit_h_max 14
_diffrn_reflns_limit_h_min 0
_diffrn_reflns_limit_k_max 16
_diffrn_reflns_limit_k_min -16
_diffrn_reflns_limit_l_max 16
_diffrn_reflns_limit_l_min -16
_diffrn_reflns_number 7169
_diffrn_reflns_theta_max 27.06
_diffrn_reflns_theta_min 1.77
_diffrn_standards_decay_% 1.5
_diffrn_standards_interval_count 98
_diffrn_standards_number 2
_exptl_absorpt_coefficient_mu 1.747
_exptl_absorpt_correction_type none
_exptl_crystal_colour 'light brown'
_exptl_crystal_density_diffrn 1.800
_exptl_crystal_description 'well-formed plates'
_exptl_crystal_F_000 892
_exptl_crystal_size_max 0.4
_exptl_crystal_size_mid 0.2
_exptl_crystal_size_min 0.2
_refine_diff_density_max 0.30
_refine_diff_density_min -0.24
_refine_ls_extinction_method none
_refine_ls_goodness_of_fit_all 1.044
_refine_ls_goodness_of_fit_obs 1.063
_refine_ls_hydrogen_treatment refall
_refine_ls_matrix_type fullcycle
_refine_ls_number_parameters 597
_refine_ls_number_reflns 6781
_refine_ls_number_restraints 0
_refine_ls_restrained_S_all 1.095
_refine_ls_restrained_S_obs 1.063
_refine_ls_R_factor_all 0.0302
_refine_ls_R_factor_obs '0.030 (on F)'
_refine_ls_shift/esd_max 0.054
_refine_ls_shift/esd_mean 0.006
_refine_ls_structure_factor_coef Fsqd
_refine_ls_weighting_scheme
; calc w = 1/[\s^2^(Fo^2^)+(0.0310P)^2^+1.0337P]
where P = (F~o~^2^+2F~c~^2^)/3
;
_refine_ls_wR_factor_all 0.0623
_refine_ls_wR_factor_obs '0.063 (on F^2^)'
_reflns_number_observed 6032
_reflns_number_total 6796
_reflns_observed_criterion >2\s(I)
_cod_data_source_file mu1029.cif
_cod_data_source_block pdcrmo
_cod_database_code 2001818

loop_
_symmetry_equiv_pos_as_xyz
'x, y, z'
'-x, -y, -z'

loop_
_atom_site_aniso_label
_atom_site_aniso_U_11
_atom_site_aniso_U_22
_atom_site_aniso_U_33
_atom_site_aniso_U_12
_atom_site_aniso_U_13
_atom_site_aniso_U_23
Pd1_1 0.01851(9) 0.02403(9) 0.02472(9) 0.00574(7) 0.00419(7) 0.01420(7)
Cr1_1 0.0170(2) 0.0248(2) 0.0209(2) 0.00342(15) 0.00178(14) 0.0128(2)
O1_1 0.0350(11) 0.0328(10) 0.0437(11) 0.0050(8) -0.0050(9) 0.0240(9)
O2_1 0.0380(12) 0.085(2) 0.0307(11) 0.0162(11) 0.0051(9) 0.0332(12)
O3_1 0.0256(10) 0.0487(12) 0.0490(12) -0.0085(9) -0.0049(9) 0.0257(10)
C1_1 0.0212(12) 0.0305(13) 0.0293(13) -0.0004(10) -0.0060(10) 0.0153(11)
C2_1 0.0221(13) 0.043(2) 0.0308(14) 0.0087(11) 0.0048(10) 0.0203(12)
C3_1 0.0261(14) 0.0387(15) 0.0302(13) 0.0014(11) 0.0003(10) 0.0217(12)
C4_1 0.033(2) 0.0341(15) 0.0336(15) 0.0109(12) 0.0127(12) 0.0144(13)
C5_1 0.030(2) 0.045(2) 0.048(3) 0.022(2) 0.016(2) 0.025(2)
C5'_1 0.011(5) 0.022(6) 0.043(8) 0.012(5) 0.020(5) 0.030(6)
C6_1 0.019(2) 0.059(3) 0.049(3) 0.017(2) 0.009(2) 0.032(3)
C6'_1 0.013(7) 0.039(10) 0.043(10) 0.010(6) 0.011(6) 0.027(8)
C7_1 0.0246(12) 0.0269(12) 0.0242(12) 0.0042(10) -0.0006(10) 0.0133(10)
C8_1 0.0171(11) 0.0271(12) 0.0252(12) 0.0074(9) -0.0001(9) 0.0156(10)
C9_1 0.0144(11) 0.0276(13) 0.0327(13) 0.0018(10) -0.0036(9) 0.0177(11)
C10_1 0.0143(11) 0.0373(14) 0.0378(14) 0.0066(10) 0.0053(10) 0.0247(12)
C11_1 0.0275(13) 0.0363(14) 0.0284(13) 0.0142(11) 0.0089(11) 0.0175(11)
C12_1 0.0296(14) 0.0248(13) 0.0307(13) 0.0065(11) 0.0031(11) 0.0128(11)
C13_1 0.0246(12) 0.0257(12) 0.0282(12) 0.0049(10) 0.0015(10) 0.0173(10)
C14_1 0.0268(13) 0.0242(12) 0.0264(12) 0.0123(10) 0.0055(10) 0.0137(10)
C15_1 0.039(2) 0.0311(14) 0.0263(13) 0.0145(13) 0.0036(12) 0.0136(11)
C16_1 0.066(2) 0.043(2) 0.0280(14) 0.030(2) 0.0152(14) 0.0218(13)
C17_1 0.057(2) 0.042(2) 0.046(2) 0.028(2) 0.032(2) 0.0333(15)
C18_1 0.034(2) 0.044(2) 0.061(2) 0.0122(14) 0.0171(15) 0.036(2)
C19_1 0.0279(14) 0.044(2) 0.042(2) 0.0051(12) 0.0017(12) 0.0296(14)
Pd1_2 0.01786(9) 0.02271(9) 0.02153(9) 0.00578(7) 0.00028(7) 0.00865(7)
Cr1_2 0.0159(2) 0.0240(2) 0.0193(2) 0.00415(14) 0.00199(14) 0.01048(15)
O1_2 0.0331(10) 0.0325(10) 0.0317(10) 0.0056(8) 0.0087(8) 0.0053(9)
O2_2 0.0381(12) 0.0679(15) 0.0384(11) 0.0082(10) 0.0073(9) 0.0365(11)
O3_2 0.0227(10) 0.0459(12) 0.0415(11) -0.0041(9) -0.0018(8) 0.0161(10)
C1_2 0.0172(11) 0.0322(14) 0.0305(13) 0.0019(10) 0.0050(10) 0.0144(11)
C2_2 0.0205(12) 0.0379(14) 0.0265(12) 0.0063(11) 0.0022(10) 0.0163(11)
C3_2 0.0266(14) 0.0321(13) 0.0233(12) 0.0029(11) 0.0047(10) 0.0118(10)
C4_2 0.033(2) 0.035(2) 0.041(2) 0.0116(13) -0.0034(13) 0.0184(14)
C5_2 0.025(2) 0.037(2) 0.037(2) 0.015(2) -0.002(2) 0.009(2)
C5'_2 0.033(8) 0.048(9) 0.019(7) 0.033(7) -0.004(6) 0.008(7)
C6_2 0.018(2) 0.042(3) 0.036(3) 0.008(2) 0.002(2) 0.013(2)
C6'_2 0.014(8) 0.032(9) 0.028(9) 0.007(6) -0.008(6) 0.005(8)
C7_2 0.0235(12) 0.0209(11) 0.0253(12) 0.0014(10) 0.0025(10) 0.0119(10)
C8_2 0.0136(10) 0.0240(11) 0.0214(11) 0.0033(9) 0.0057(9) 0.0094(9)
C9_2 0.0154(11) 0.0299(13) 0.0229(11) 0.0031(10) 0.0036(9) 0.0103(10)
C10_2 0.0155(11) 0.0387(14) 0.0249(12) 0.0078(10) 0.0026(10) 0.0126(11)
C11_2 0.0243(13) 0.0368(14) 0.0302(13) 0.0146(11) 0.0064(10) 0.0197(12)
C12_2 0.0281(13) 0.0248(13) 0.0280(13) 0.0091(10) 0.0079(10) 0.0116(10)
C13_2 0.0227(12) 0.0248(12) 0.0198(11) 0.0045(10) 0.0038(10) 0.0078(10)
C14_2 0.0219(12) 0.0249(12) 0.0245(12) 0.0078(9) 0.0025(9) 0.0143(10)
C15_2 0.0267(13) 0.0275(13) 0.0284(13) 0.0060(11) 0.0076(10) 0.0140(11)
C16_2 0.042(2) 0.0300(13) 0.0256(13) 0.0108(12) 0.0102(12) 0.0141(11)
C17_2 0.042(2) 0.0275(13) 0.0207(12) 0.0119(11) -0.0006(11) 0.0105(10)
C18_2 0.0271(14) 0.0332(14) 0.0284(13) 0.0021(11) -0.0031(11) 0.0133(11)
C19_2 0.0250(13) 0.0335(14) 0.0238(12) 0.0023(11) 0.0022(10) 0.0142(11)

loop_
_atom_site_label
_atom_site_fract_x
_atom_site_fract_y
_atom_site_fract_z
_atom_site_U_iso_or_equiv
_atom_site_thermal_displace_type
_atom_site_calc_flag
_atom_site_refinement_flags
_atom_site_occupancy
_atom_site_disorder_group
_atom_site_type_symbol
Pd1_1 0.04823(2) 0.37447(2) 0.70467(2) 0.02118(9) Uani d . 1 . Pd
Cr1_1 0.15534(3) 0.23324(3) 0.49735(3) 0.0200(2) Uani d . 1 . Cr
O1_1 0.1197(2) 0.4866(2) 0.5439(2) 0.0347(11) Uani d . 1 . O
O2_1 0.1205(2) 0.1853(2) 0.2507(2) 0.0486(12) Uani d . 1 . O
O3_1 -0.0957(2) 0.1442(2) 0.4759(2) 0.0404(10) Uani d . 1 . O
C1_1 0.1275(2) 0.3910(2) 0.5330(2) 0.0266(12) Uani d . 1 . C
C2_1 0.1351(2) 0.2029(3) 0.3452(2) 0.0308(13) Uani d . 1 . C
C3_1 -0.0004(2) 0.1832(2) 0.4883(2) 0.0295(14) Uani d . 1 . C
C4_1 -0.0384(3) 0.4923(3) 0.8600(3) 0.034(2) Uani d . 1 . C
H41_1 0.007(4) 0.555(4) 0.914(4) 0.046(12) Uiso d P 0.80 1 H
H42_1 -0.081(3) 0.444(3) 0.885(3) 0.034(10) Uiso d P 0.80 1 H
C5_1 -0.0743(3) 0.5135(4) 0.7671(4) 0.039(2) Uani d P 0.80 1 C
H5_1 -0.052(5) 0.576(5) 0.741(5) 0.085(18) Uiso d P 0.80 1 H
C5'_1 -0.1173(10) 0.4534(11) 0.7675(11) 0.019(5) Uani d P 0.20 2 C
C6_1 -0.1218(4) 0.4264(6) 0.6643(4) 0.039(2) Uani d P 0.80 1 C
H61_1 -0.164(5) 0.364(5) 0.678(5) 0.072(16) Uiso d P 0.80 1 H
H62_1 -0.134(3) 0.441(3) 0.603(3) 0.027(9) Uiso d P 0.80 1 H
C6'_1 -0.0892(14) 0.4801(17) 0.6718(16) 0.028(7) Uani d P 0.20 2 C
C7_1 0.1766(2) 0.3143(2) 0.7825(2) 0.0246(12) Uani d . 1 . C
H7_1 0.226(3) 0.380(3) 0.834(2) 0.026(7) Uiso d . 1 . H
C8_1 0.2261(2) 0.2480(2) 0.6684(2) 0.0216(11) Uani d . 1 . C
C9_1 0.3054(2) 0.3076(2) 0.6245(2) 0.0235(11) Uani d . 1 . C
H9_1 0.325(2) 0.382(3) 0.667(2) 0.023(7) Uiso d . 1 . H
C10_1 0.3501(2) 0.2493(2) 0.5127(2) 0.0268(11) Uani d . 1 . C
H10_1 0.393(3) 0.293(3) 0.490(3) 0.040(9) Uiso d . 1 . H
C11_1 0.3140(2) 0.1292(2) 0.4366(2) 0.0294(13) Uani d . 1 . C
H11_1 0.338(3) 0.091(3) 0.358(3) 0.036(8) Uiso d . 1 . H
C12_1 0.2383(2) 0.0672(2) 0.4761(2) 0.0283(14) Uani d . 1 . C
H12_1 0.215(2) -0.009(3) 0.428(2) 0.023(7) Uiso d . 1 . H
C13_1 0.1931(2) 0.1254(2) 0.5880(2) 0.0242(12) Uani d . 1 . C
H13_1 0.139(2) 0.082(2) 0.609(2) 0.019(6) Uiso d . 1 . H
C14_1 0.1203(2) 0.2490(2) 0.8412(2) 0.0247(13) Uani d . 1 . C
C15_1 0.1724(3) 0.2562(3) 0.9413(2) 0.032(2) Uani d . 1 . C
H15_1 0.237(3) 0.296(3) 0.967(3) 0.041(9) Uiso d . 1 . H
C16_1 0.1198(3) 0.2009(3) 1.0009(3) 0.043(2) Uani d . 1 . C
H16_1 0.153(3) 0.210(3) 1.066(3) 0.046(9) Uiso d . 1 . H
C17_1 0.0149(3) 0.1370(3) 0.9617(3) 0.042(2) Uani d . 1 . C
H17_1 -0.020(3) 0.106(3) 1.005(3) 0.046(9) Uiso d . 1 . H
C18_1 -0.0385(3) 0.1274(3) 0.8622(3) 0.041(2) Uani d . 1 . C
H18_1 -0.104(3) 0.083(3) 0.831(3) 0.035(9) Uiso d . 1 . H
C19_1 0.0141(3) 0.1825(3) 0.8027(3) 0.0339(14) Uani d . 1 . C
H19_1 -0.022(3) 0.178(3) 0.747(3) 0.050(10) Uiso d . 1 . H
Pd1_2 0.45675(2) 0.63076(2) 0.82447(2) 0.02128(9) Uani d . 1 . Pd
Cr1_2 0.35119(3) 0.78131(3) 0.75591(3) 0.0195(2) Uani d . 1 . Cr
O1_2 0.3853(2) 0.5328(2) 0.5602(2) 0.0363(10) Uani d . 1 . O
O2_2 0.3837(2) 0.8437(2) 0.5621(2) 0.0433(12) Uani d . 1 . O
O3_2 0.6021(2) 0.8692(2) 0.8224(2) 0.0388(10) Uani d . 1 . O
C1_2 0.3784(2) 0.6264(2) 0.6407(2) 0.0268(11) Uani d . 1 . C
C2_2 0.3705(2) 0.8210(2) 0.6370(2) 0.0277(12) Uani d . 1 . C
C3_2 0.5070(2) 0.8303(2) 0.7963(2) 0.0278(14) Uani d . 1 . C
C4_2 0.5461(3) 0.5098(3) 0.8661(3) 0.036(2) Uani d . 1 . C
H41_2 0.586(3) 0.555(3) 0.928(3) 0.024(9) Uiso d P 0.80 1 H
H42_2 0.501(4) 0.447(4) 0.868(4) 0.041(11) Uiso d P 0.80 1 H
C5_2 0.5795(3) 0.4925(4) 0.7549(4) 0.036(2) Uani d P 0.80 1 C
H5_2 0.550(3) 0.421(4) 0.681(4) 0.036(10) Uiso d P 0.80 1 H
C5'_2 0.6203(14) 0.5479(17) 0.8091(13) 0.036(8) Uani d P 0.20 2 C
C6_2 0.6283(4) 0.5842(5) 0.7365(5) 0.034(2) Uani d P 0.80 1 C
H61_2 0.666(4) 0.643(4) 0.793(4) 0.041(12) Uiso d P 0.80 1 H
H62_2 0.644(3) 0.573(3) 0.659(3) 0.014(7) Uiso d P 0.80 1 H
C6'_2 0.5963(14) 0.5338(17) 0.6970(15) 0.028(8) Uani d P 0.20 2 C
C7_2 0.3275(2) 0.6831(2) 0.9548(2) 0.0228(12) Uani d . 1 . C
H7_2 0.281(3) 0.620(3) 0.944(3) 0.032(8) Uiso d . 1 . H
C8_2 0.2793(2) 0.7555(2) 0.9071(2) 0.0201(10) Uani d . 1 . C
C9_2 0.2002(2) 0.7014(2) 0.8073(2) 0.0235(11) Uani d . 1 . C
H9_2 0.179(2) 0.616(3) 0.774(2) 0.023(7) Uiso d . 1 . H
C10_2 0.1569(2) 0.7671(2) 0.7553(2) 0.0271(11) Uani d . 1 . C
H10_2 0.113(3) 0.727(3) 0.690(3) 0.033(8) Uiso d . 1 . H
C11_2 0.1936(2) 0.8881(2) 0.7964(2) 0.0284(13) Uani d . 1 . C
H11_2 0.169(3) 0.930(3) 0.761(3) 0.032(8) Uiso d . 1 . H
C12_2 0.2699(2) 0.9438(2) 0.8937(2) 0.0271(13) Uani d . 1 . C
H12_2 0.294(2) 1.024(3) 0.924(2) 0.025(7) Uiso d . 1 . H
C13_2 0.3142(2) 0.8787(2) 0.9464(2) 0.0234(12) Uani d . 1 . C
H13_2 0.370(2) 0.917(2) 1.009(2) 0.023(7) Uiso d . 1 . H
C14_2 0.3791(2) 0.7448(2) 1.0767(2) 0.0224(12) Uani d . 1 . C
C15_2 0.3169(2) 0.7410(2) 1.1675(2) 0.0271(13) Uani d . 1 . C
H15_2 0.242(3) 0.703(3) 1.151(3) 0.030(7) Uiso d . 1 . H
C16_2 0.3628(3) 0.7954(2) 1.2808(2) 0.032(2) Uani d . 1 . C
H16_2 0.316(3) 0.796(3) 1.340(3) 0.035(8) Uiso d . 1 . H
C17_2 0.4711(3) 0.8547(2) 1.3067(2) 0.030(2) Uani d . 1 . C
H17_2 0.500(3) 0.888(3) 1.383(3) 0.039(8) Uiso d . 1 . H
C18_2 0.5343(2) 0.8599(2) 1.2185(2) 0.0301(14) Uani d . 1 . C
H18_2 0.607(3) 0.898(3) 1.234(3) 0.033(8) Uiso d . 1 . H
C19_2 0.4886(2) 0.8051(2) 1.1048(2) 0.0272(13) Uani d . 1 . C
H19_2 0.536(3) 0.805(3) 1.048(3) 0.037(8) Uiso d . 1 . H

loop_
_atom_type_symbol
_atom_type_description
_atom_type_scat_dispersion_real
_atom_type_scat_dispersion_imag
_atom_type_scat_source
C C 0.0033 0.0016 'International Tables Vol C Tables 4.2.6.8 and 6.1.1.4'
H H 0.0000 0.0000 'International Tables Vol C Tables 4.2.6.8 and 6.1.1.4'
O O 0.0106 0.0060 'International Tables Vol C Tables 4.2.6.8 and 6.1.1.4'
Cr Cr 0.3209 0.6236 'International Tables Vol C Tables 4.2.6.8 and 6.1.1.4'
Pd Pd -0.9988 1.0072 'International Tables Vol C Tables 4.2.6.8 and 6.1.1.4'

loop_
_geom_angle_atom_site_label_1
_geom_angle_atom_site_label_2
_geom_angle_atom_site_label_3
_geom_angle_site_symmetry_1
_geom_angle_site_symmetry_3
_geom_angle
_geom_angle_publ_flag
C7_1 Pd1_1 C5_1 . . 135.68(13) ?
C7_1 Pd1_1 C4_1 . . 98.30(11) ?
C5_1 Pd1_1 C4_1 . . 38.69(14) ?
C7_1 Pd1_1 C5'_1 . . 130.9(3) ?
C5_1 Pd1_1 C5'_1 . . 23.9(3) ?
C4_1 Pd1_1 C5'_1 . . 37.4(4) ?
C7_1 Pd1_1 C6_1 . . 161.0(2) ?
C5_1 Pd1_1 C6_1 . . 36.3(2) ?
C4_1 Pd1_1 C6_1 . . 68.3(2) ?
C5'_1 Pd1_1 C6_1 . . 32.3(4) ?
C7_1 Pd1_1 C6'_1 . . 164.5(5) ?
C5_1 Pd1_1 C6'_1 . . 29.1(5) ?
C4_1 Pd1_1 C6'_1 . . 67.3(5) ?
C5'_1 Pd1_1 C6'_1 . . 38.7(5) ?
C6_1 Pd1_1 C6'_1 . . 18.5(4) ?
C7_1 Pd1_1 C1_1 . . 111.43(9) ?
C5_1 Pd1_1 C1_1 . . 100.96(14) ?
C4_1 Pd1_1 C1_1 . . 134.99(10) ?
C5'_1 Pd1_1 C1_1 . . 116.4(3) ?
C6_1 Pd1_1 C1_1 . . 87.32(14) ?
C6'_1 Pd1_1 C1_1 . . 77.8(4) ?
C7_1 Pd1_1 C8_1 . . 34.65(8) yes
C5_1 Pd1_1 C8_1 . . 166.17(13) ?
C4_1 Pd1_1 C8_1 . . 132.84(10) ?
C5'_1 Pd1_1 C8_1 . . 161.8(3) ?
C6_1 Pd1_1 C8_1 . . 157.0(2) ?
C6'_1 Pd1_1 C8_1 . . 158.5(4) ?
C1_1 Pd1_1 C8_1 . . 81.02(8) ?
C7_1 Pd1_1 Cr1_1 . . 85.41(7) yes
C5_1 Pd1_1 Cr1_1 . . 137.22(12) ?
C4_1 Pd1_1 Cr1_1 . . 175.77(8) ?
C5'_1 Pd1_1 Cr1_1 . . 140.0(4) ?
C6_1 Pd1_1 Cr1_1 . . 108.54(13) ?
C6'_1 Pd1_1 Cr1_1 . . 108.8(4) ?
C1_1 Pd1_1 Cr1_1 . . 41.03(6) ?
C8_1 Pd1_1 Cr1_1 . . 50.79(5) yes
C2_1 Cr1_1 C3_1 . . 86.21(12) yes
C2_1 Cr1_1 C1_1 . . 84.14(12) yes
C3_1 Cr1_1 C1_1 . . 95.87(12) yes
C2_1 Cr1_1 C11_1 . . 85.65(11) ?
C3_1 Cr1_1 C11_1 . . 130.95(12) ?
C1_1 Cr1_1 C11_1 . . 131.10(11) ?
C2_1 Cr1_1 C9_1 . . 133.16(11) ?
C3_1 Cr1_1 C9_1 . . 140.53(10) ?
C1_1 Cr1_1 C9_1 . . 87.27(10) ?
C11_1 Cr1_1 C9_1 . . 66.31(10) ?
C2_1 Cr1_1 C10_1 . . 99.89(11) ?
C3_1 Cr1_1 C10_1 . . 164.62(11) ?
C1_1 Cr1_1 C10_1 . . 98.77(11) ?
C11_1 Cr1_1 C10_1 . . 36.92(10) ?
C9_1 Cr1_1 C10_1 . . 36.50(9) ?
C2_1 Cr1_1 C13_1 . . 136.28(11) ?
C3_1 Cr1_1 C13_1 . . 87.96(11) ?
C1_1 Cr1_1 C13_1 . . 139.57(10) ?
C11_1 Cr1_1 C13_1 . . 66.32(10) ?
C9_1 Cr1_1 C13_1 . . 65.96(9) ?
C10_1 Cr1_1 C13_1 . . 77.85(10) ?
C2_1 Cr1_1 C12_1 . . 102.30(11) ?
C3_1 Cr1_1 C12_1 . . 99.28(11) ?
C1_1 Cr1_1 C12_1 . . 163.87(11) ?
C11_1 Cr1_1 C12_1 . . 36.70(10) ?
C9_1 Cr1_1 C12_1 . . 77.51(10) ?
C10_1 Cr1_1 C12_1 . . 65.72(10) ?
C13_1 Cr1_1 C12_1 . . 36.46(9) ?
C2_1 Cr1_1 C8_1 . . 164.88(10) ?
C3_1 Cr1_1 C8_1 . . 105.05(10) ?
C1_1 Cr1_1 C8_1 . . 104.31(10) ?
C11_1 Cr1_1 C8_1 . . 79.34(9) ?
C9_1 Cr1_1 C8_1 . . 37.17(9) ?
C10_1 Cr1_1 C8_1 . . 66.74(9) ?
C13_1 Cr1_1 C8_1 . . 36.94(9) ?
C12_1 Cr1_1 C8_1 . . 66.39(9) ?
C2_1 Cr1_1 Pd1_1 . . 134.95(8) yes
C3_1 Cr1_1 Pd1_1 . . 69.77(9) yes
C1_1 Cr1_1 Pd1_1 . . 62.19(8) yes
C11_1 Cr1_1 Pd1_1 . . 138.82(7) ?
C9_1 Cr1_1 Pd1_1 . . 77.33(7) ?
C10_1 Cr1_1 Pd1_1 . . 113.36(7) ?
C13_1 Cr1_1 Pd1_1 . . 81.96(7) ?
C12_1 Cr1_1 Pd1_1 . . 118.41(7) ?
C8_1 Cr1_1 Pd1_1 . . 59.75(6) yes
O1_1 C1_1 Cr1_1 . . 171.3(2) yes
O1_1 C1_1 Pd1_1 . . 111.7(2) ?
Cr1_1 C1_1 Pd1_1 . . 76.79(9) ?
O2_1 C2_1 Cr1_1 . . 178.6(2) yes
O3_1 C3_1 Cr1_1 . . 175.1(3) yes
C5'_1 C4_1 C5_1 . . 37.1(5) ?
C5'_1 C4_1 Pd1_1 . . 72.0(4) ?
C5_1 C4_1 Pd1_1 . . 70.6(2) ?
C5'_1 C4_1 H41_1 . . 146.(3) ?
C5_1 C4_1 H41_1 . . 111.(3) ?
Pd1_1 C4_1 H41_1 . . 115.(3) ?
C5'_1 C4_1 H42_1 . . 88.(2) ?
C5_1 C4_1 H42_1 . . 125.(2) ?
Pd1_1 C4_1 H42_1 . . 107.(2) ?
H41_1 C4_1 H42_1 . . 118.(4) ?
C6_1 C5_1 C4_1 . . 123.6(5) yes
C6_1 C5_1 Pd1_1 . . 75.0(2) ?
C4_1 C5_1 Pd1_1 . . 70.7(2) ?
C6_1 C5_1 H5_1 . . 99.(3) ?
C4_1 C5_1 H5_1 . . 135.(3) ?
Pd1_1 C5_1 H5_1 . . 110.(3) ?
C4_1 C5'_1 C6'_1 . . 118.3(12) yes
C4_1 C5'_1 Pd1_1 . . 70.6(5) ?
C6'_1 C5'_1 Pd1_1 . . 74.8(7) ?
C4_1 C5'_1 H61_1 . . 147.(3) ?
C6'_1 C5'_1 H61_1 . . 76.(3) ?
Pd1_1 C5'_1 H61_1 . . 87.(2) ?
C5_1 C6_1 Pd1_1 . . 68.7(2) ?
C5_1 C6_1 H61_1 . . 109.(3) ?
Pd1_1 C6_1 H61_1 . . 91.(3) ?
C5_1 C6_1 H62_1 . . 121.(3) ?
Pd1_1 C6_1 H62_1 . . 124.(2) ?
H61_1 C6_1 H62_1 . . 126.(4) ?
C5'_1 C6'_1 Pd1_1 . . 66.6(7) ?
C5'_1 C6'_1 H5_1 . . 89.(3) ?
Pd1_1 C6'_1 H5_1 . . 96.(3) ?
C5'_1 C6'_1 H62_1 . . 118.(3) ?
Pd1_1 C6'_1 H62_1 . . 117.(3) ?
H5_1 C6'_1 H62_1 . . 143.(4) ?
C8_1 C7_1 C14_1 . . 120.4(2) yes
C8_1 C7_1 Pd1_1 . . 88.34(14) yes
C14_1 C7_1 Pd1_1 . . 111.0(2) yes
C8_1 C7_1 H7_1 . . 112.2(17) ?
C14_1 C7_1 H7_1 . . 112.2(17) ?
Pd1_1 C7_1 H7_1 . . 110.1(17) ?
C13_1 C8_1 C9_1 . . 115.4(2) yes
C13_1 C8_1 C7_1 . . 123.9(2) yes
C9_1 C8_1 C7_1 . . 120.4(2) yes
C13_1 C8_1 Cr1_1 . . 69.58(13) ?
C9_1 C8_1 Cr1_1 . . 69.12(13) ?
C7_1 C8_1 Cr1_1 . . 126.4(2) ?
C13_1 C8_1 Pd1_1 . . 108.8(2) yes
C9_1 C8_1 Pd1_1 . . 100.37(15) yes
C7_1 C8_1 Pd1_1 . . 57.02(12) yes
Cr1_1 C8_1 Pd1_1 . . 69.46(6) ?
C10_1 C9_1 C8_1 . . 122.5(2) yes
C10_1 C9_1 Cr1_1 . . 72.03(15) ?
C8_1 C9_1 Cr1_1 . . 73.71(14) ?
C10_1 C9_1 H9_1 . . 117.9(19) ?
C8_1 C9_1 H9_1 . . 119.6(19) ?
Cr1_1 C9_1 H9_1 . . 126.4(19) ?
C9_1 C10_1 C11_1 . . 119.9(2) yes
C9_1 C10_1 Cr1_1 . . 71.47(14) ?
C11_1 C10_1 Cr1_1 . . 70.70(15) ?
C9_1 C10_1 H10_1 . . 118.(2) ?
C11_1 C10_1 H10_1 . . 122.(2) ?
Cr1_1 C10_1 H10_1 . . 123.(2) ?
C12_1 C11_1 C10_1 . . 119.5(2) yes
C12_1 C11_1 Cr1_1 . . 72.64(15) ?
C10_1 C11_1 Cr1_1 . . 72.38(14) ?
C12_1 C11_1 H11_1 . . 119.9(19) ?
C10_1 C11_1 H11_1 . . 120.5(19) ?
Cr1_1 C11_1 H11_1 . . 124.5(19) ?
C13_1 C12_1 C11_1 . . 120.6(2) yes
C13_1 C12_1 Cr1_1 . . 71.71(14) ?
C11_1 C12_1 Cr1_1 . . 70.66(15) ?
C13_1 C12_1 H12_1 . . 119.4(18) ?
C11_1 C12_1 H12_1 . . 119.9(18) ?
Cr1_1 C12_1 H12_1 . . 127.4(18) ?
C12_1 C13_1 C8_1 . . 121.9(2) yes
C12_1 C13_1 Cr1_1 . . 71.83(15) ?
C8_1 C13_1 Cr1_1 . . 73.48(13) ?
C12_1 C13_1 H13_1 . . 117.9(16) ?
C8_1 C13_1 H13_1 . . 120.1(16) ?
Cr1_1 C13_1 H13_1 . . 127.1(16) ?
C15_1 C14_1 C19_1 . . 117.0(2) yes
C15_1 C14_1 C7_1 . . 119.8(2) yes
C19_1 C14_1 C7_1 . . 123.2(2) yes
C16_1 C15_1 C14_1 . . 121.3(3) yes
C16_1 C15_1 H15_1 . . 120.(2) ?
C14_1 C15_1 H15_1 . . 119.(2) ?
C17_1 C16_1 C15_1 . . 120.5(3) yes
C17_1 C16_1 H16_1 . . 120.(2) ?
C15_1 C16_1 H16_1 . . 120.(2) ?
C16_1 C17_1 C18_1 . . 119.7(3) yes
C16_1 C17_1 H17_1 . . 118.(2) ?
C18_1 C17_1 H17_1 . . 122.(2) ?
C17_1 C18_1 C19_1 . . 119.8(3) yes
C17_1 C18_1 H18_1 . . 123.(2) ?
C19_1 C18_1 H18_1 . . 117.(2) ?
C18_1 C19_1 C14_1 . . 121.7(3) yes
C18_1 C19_1 H19_1 . . 117.(3) ?
C14_1 C19_1 H19_1 . . 121.(3) ?
C7_2 Pd1_2 C5_2 . . 135.51(14) ?
C7_2 Pd1_2 C4_2 . . 98.54(11) ?
C5_2 Pd1_2 C4_2 . . 38.6(2) ?
C7_2 Pd1_2 C5'_2 . . 131.5(4) ?
C5_2 Pd1_2 C5'_2 . . 22.7(5) ?
C4_2 Pd1_2 C5'_2 . . 36.6(5) ?
C7_2 Pd1_2 C6_2 . . 161.54(15) ?
C5_2 Pd1_2 C6_2 . . 36.9(2) ?
C4_2 Pd1_2 C6_2 . . 68.34(15) ?
C5'_2 Pd1_2 C6_2 . . 32.5(4) ?
C7_2 Pd1_2 C6'_2 . . 164.6(5) ?
C5_2 Pd1_2 C6'_2 . . 29.2(5) ?
C4_2 Pd1_2 C6'_2 . . 67.0(5) ?
C5'_2 Pd1_2 C6'_2 . . 37.2(6) ?
C6_2 Pd1_2 C6'_2 . . 17.6(4) ?
C7_2 Pd1_2 C1_2 . . 111.32(9) ?
C5_2 Pd1_2 C1_2 . . 101.18(15) ?
C4_2 Pd1_2 C1_2 . . 135.91(11) ?
C5'_2 Pd1_2 C1_2 . . 115.7(4) ?
C6_2 Pd1_2 C1_2 . . 86.87(14) ?
C6'_2 Pd1_2 C1_2 . . 78.5(4) ?
C7_2 Pd1_2 C8_2 . . 34.80(8) yes
C5_2 Pd1_2 C8_2 . . 166.34(13) ?
C4_2 Pd1_2 C8_2 . . 133.30(10) ?
C5'_2 Pd1_2 C8_2 . . 162.8(4) ?
C6_2 Pd1_2 C8_2 . . 156.25(14) ?
C6'_2 Pd1_2 C8_2 . . 158.8(4) ?
C1_2 Pd1_2 C8_2 . . 80.91(8) ?
C7_2 Pd1_2 Cr1_2 . . 85.70(7) yes
C5_2 Pd1_2 Cr1_2 . . 137.11(13) ?
C4_2 Pd1_2 Cr1_2 . . 175.71(9) ?
C5'_2 Pd1_2 Cr1_2 . . 139.7(5) ?
C6_2 Pd1_2 Cr1_2 . . 107.67(12) ?
C6'_2 Pd1_2 Cr1_2 . . 108.7(5) ?
C1_2 Pd1_2 Cr1_2 . . 40.81(6) ?
C8_2 Pd1_2 Cr1_2 . . 50.92(5) yes
C2_2 Cr1_2 C3_2 . . 86.84(11) yes
C2_2 Cr1_2 C1_2 . . 84.18(12) yes
C3_2 Cr1_2 C1_2 . . 96.17(11) yes
C2_2 Cr1_2 C11_2 . . 85.32(10) ?
C3_2 Cr1_2 C11_2 . . 130.32(11) ?
C1_2 Cr1_2 C11_2 . . 131.49(11) ?
C2_2 Cr1_2 C10_2 . . 99.34(11) ?
C3_2 Cr1_2 C10_2 . . 163.97(11) ?
C1_2 Cr1_2 C10_2 . . 99.15(11) ?
C11_2 Cr1_2 C10_2 . . 36.87(10) ?
C2_2 Cr1_2 C9_2 . . 132.55(10) ?
C3_2 Cr1_2 C9_2 . . 140.54(10) ?
C1_2 Cr1_2 C9_2 . . 87.26(10) ?
C11_2 Cr1_2 C9_2 . . 66.44(10) ?
C10_2 Cr1_2 C9_2 . . 36.58(9) ?
C2_2 Cr1_2 C12_2 . . 102.35(11) ?
C3_2 Cr1_2 C12_2 . . 98.68(11) ?
C1_2 Cr1_2 C12_2 . . 164.06(10) ?
C11_2 Cr1_2 C12_2 . . 36.69(10) ?
C10_2 Cr1_2 C12_2 . . 65.63(10) ?
C9_2 Cr1_2 C12_2 . . 77.60(10) ?
C2_2 Cr1_2 C13_2 . . 136.63(11) ?
C3_2 Cr1_2 C13_2 . . 87.54(10) ?
C1_2 Cr1_2 C13_2 . . 139.19(10) ?
C11_2 Cr1_2 C13_2 . . 66.43(9) ?
C10_2 Cr1_2 C13_2 . . 77.79(10) ?
C9_2 Cr1_2 C13_2 . . 65.95(9) ?
C12_2 Cr1_2 C13_2 . . 36.59(9) ?
C2_2 Cr1_2 C8_2 . . 164.31(10) ?
C3_2 Cr1_2 C8_2 . . 105.03(10) ?
C1_2 Cr1_2 C8_2 . . 104.29(10) ?
C11_2 Cr1_2 C8_2 . . 79.18(9) ?
C10_2 Cr1_2 C8_2 . . 66.58(9) ?
C9_2 Cr1_2 C8_2 . . 37.14(8) ?
C12_2 Cr1_2 C8_2 . . 66.20(9) ?
C13_2 Cr1_2 C8_2 . . 36.71(8) ?
C2_2 Cr1_2 Pd1_2 . . 135.75(8) yes
C3_2 Cr1_2 Pd1_2 . . 69.92(8) yes
C1_2 Cr1_2 Pd1_2 . . 62.60(8) yes
C11_2 Cr1_2 Pd1_2 . . 138.41(7) ?
C10_2 Cr1_2 Pd1_2 . . 113.40(7) ?
C9_2 Cr1_2 Pd1_2 . . 77.19(7) ?
C12_2 Cr1_2 Pd1_2 . . 117.64(7) ?
C13_2 Cr1_2 Pd1_2 . . 81.07(7) ?
C8_2 Cr1_2 Pd1_2 . . 59.43(6) yes
O1_2 C1_2 Cr1_2 . . 171.2(2) yes
O1_2 C1_2 Pd1_2 . . 111.9(2) ?
Cr1_2 C1_2 Pd1_2 . . 76.60(9) ?
O2_2 C2_2 Cr1_2 . . 178.7(2) yes
O3_2 C3_2 Cr1_2 . . 174.8(2) yes
C5'_2 C4_2 C5_2 . . 35.5(7) ?
C5'_2 C4_2 Pd1_2 . . 72.0(5) ?
C5_2 C4_2 Pd1_2 . . 70.6(2) ?
C5'_2 C4_2 H41_2 . . 88.(2) ?
C5_2 C4_2 H41_2 . . 123.(2) ?
Pd1_2 C4_2 H41_2 . . 105.(2) ?
C5'_2 C4_2 H42_2 . . 149.(3) ?
C5_2 C4_2 H42_2 . . 117.(3) ?
Pd1_2 C4_2 H42_2 . . 117.(3) ?
H41_2 C4_2 H42_2 . . 115.(3) ?
C6_2 C5_2 C4_2 . . 122.9(4) yes
C6_2 C5_2 Pd1_2 . . 75.4(2) ?
C4_2 C5_2 Pd1_2 . . 70.8(2) ?
C6_2 C5_2 H5_2 . . 113.(2) ?
C4_2 C5_2 H5_2 . . 122.(2) ?
Pd1_2 C5_2 H5_2 . . 113.(2) ?
C4_2 C5'_2 C6'_2 . . 123.5(17) yes
C4_2 C5'_2 Pd1_2 . . 71.4(6) ?
C6'_2 C5'_2 Pd1_2 . . 75.4(8) ?
C4_2 C5'_2 H41_2 . . 33.0(14) ?
C6'_2 C5'_2 H41_2 . . 154.(2) ?
Pd1_2 C5'_2 H41_2 . . 83.3(14) ?
C4_2 C5'_2 H61_2 . . 148.(2) ?
C6'_2 C5'_2 H61_2 . . 67.(2) ?
Pd1_2 C5'_2 H61_2 . . 84.2(18) ?
H41_2 C5'_2 H61_2 . . 126.(3) ?
C5_2 C6_2 Pd1_2 . . 67.7(2) ?
C5_2 C6_2 H61_2 . . 118.(3) ?
Pd1_2 C6_2 H61_2 . . 93.(3) ?
C5_2 C6_2 H62_2 . . 122.(2) ?
Pd1_2 C6_2 H62_2 . . 125.6(19) ?
H61_2 C6_2 H62_2 . . 117.(3) ?
C5'_2 C6'_2 Pd1_2 . . 67.4(8) ?
C5'_2 C6'_2 H5_2 . . 81.(2) ?
Pd1_2 C6'_2 H5_2 . . 91.5(18) ?
C5'_2 C6'_2 H61_2 . . 56.1(19) ?
Pd1_2 C6'_2 H61_2 . . 77.5(17) ?
H5_2 C6'_2 H61_2 . . 137.(3) ?
C5'_2 C6'_2 H62_2 . . 124.(3) ?
Pd1_2 C6'_2 H62_2 . . 122.(2) ?
H5_2 C6'_2 H62_2 . . 143.(3) ?
H61_2 C6'_2 H62_2 . . 72.(3) ?
C8_2 C7_2 C14_2 . . 118.9(2) yes
C8_2 C7_2 Pd1_2 . . 88.13(14) yes
C14_2 C7_2 Pd1_2 . . 112.9(2) yes
C8_2 C7_2 H7_2 . . 113.6(19) ?
C14_2 C7_2 H7_2 . . 110.4(19) ?
Pd1_2 C7_2 H7_2 . . 111.1(19) ?
C13_2 C8_2 C9_2 . . 115.9(2) yes
C13_2 C8_2 C7_2 . . 123.5(2) yes
C9_2 C8_2 C7_2 . . 120.3(2) yes
C13_2 C8_2 Cr1_2 . . 69.64(13) ?
C9_2 C8_2 Cr1_2 . . 69.03(13) ?
C7_2 C8_2 Cr1_2 . . 126.7(2) ?
C13_2 C8_2 Pd1_2 . . 108.09(15) yes
C9_2 C8_2 Pd1_2 . . 100.65(15) yes
C7_2 C8_2 Pd1_2 . . 57.07(12) yes
Cr1_2 C8_2 Pd1_2 . . 69.65(6) ?
C10_2 C9_2 C8_2 . . 121.8(2) yes
C10_2 C9_2 Cr1_2 . . 71.63(15) ?
C8_2 C9_2 Cr1_2 . . 73.83(13) ?
C10_2 C9_2 H9_2 . . 119.5(16) ?
C8_2 C9_2 H9_2 . . 118.7(16) ?
Cr1_2 C9_2 H9_2 . . 125.6(16) ?
C9_2 C10_2 C11_2 . . 120.6(2) yes
C9_2 C10_2 Cr1_2 . . 71.80(14) ?
C11_2 C10_2 Cr1_2 . . 71.07(15) ?
C9_2 C10_2 H10_2 . . 117.6(19) ?
C11_2 C10_2 H10_2 . . 121.4(19) ?
Cr1_2 C10_2 H10_2 . . 123.2(19) ?
C12_2 C11_2 C10_2 . . 119.1(2) yes
C12_2 C11_2 Cr1_2 . . 72.52(15) ?
C10_2 C11_2 Cr1_2 . . 72.06(14) ?
C12_2 C11_2 H11_2 . . 119.6(19) ?
C10_2 C11_2 H11_2 . . 121.3(19) ?
Cr1_2 C11_2 H11_2 . . 126.6(19) ?
C11_2 C12_2 C13_2 . . 120.8(2) yes
C11_2 C12_2 Cr1_2 . . 70.79(15) ?
C13_2 C12_2 Cr1_2 . . 71.85(14) ?
C11_2 C12_2 H12_2 . . 120.9(17) ?
C13_2 C12_2 H12_2 . . 118.3(17) ?
Cr1_2 C12_2 H12_2 . . 129.0(17) ?
C12_2 C13_2 C8_2 . . 121.7(2) yes
C12_2 C13_2 Cr1_2 . . 71.56(14) ?
C8_2 C13_2 Cr1_2 . . 73.66(13) ?
C12_2 C13_2 H13_2 . . 119.8(16) ?
C8_2 C13_2 H13_2 . . 118.6(16) ?
Cr1_2 C13_2 H13_2 . . 127.1(16) ?
C19_2 C14_2 C15_2 . . 117.3(2) yes
C19_2 C14_2 C7_2 . . 123.1(2) yes
C15_2 C14_2 C7_2 . . 119.6(2) yes
C16_2 C15_2 C14_2 . . 121.1(3) yes
C16_2 C15_2 H15_2 . . 120.3(18) ?
C14_2 C15_2 H15_2 . . 118.5(18) ?
C17_2 C16_2 C15_2 . . 120.6(2) yes
C17_2 C16_2 H16_2 . . 120.7(19) ?
C15_2 C16_2 H16_2 . . 118.6(19) ?
C16_2 C17_2 C18_2 . . 119.4(2) yes
C16_2 C17_2 H17_2 . . 118.(2) ?
C18_2 C17_2 H17_2 . . 123.(2) ?
C17_2 C18_2 C19_2 . . 120.1(3) yes
C17_2 C18_2 H18_2 . . 120.9(19) ?
C19_2 C18_2 H18_2 . . 118.9(19) ?
C18_2 C19_2 C14_2 . . 121.5(2) yes
C18_2 C19_2 H19_2 . . 117.6(19) ?
C14_2 C19_2 H19_2 . . 120.8(19) ?

loop_
_geom_bond_atom_site_label_1
_geom_bond_atom_site_label_2
_geom_bond_site_symmetry_2
_geom_bond_distance
_geom_bond_publ_flag
Pd1_1 Cr1_1 . 2.7660(10) yes
Pd1_1 C1_1 . 2.513(3) ?
Pd1_1 C4_1 . 2.143(3) yes
Pd1_1 C5_1 . 2.143(3) yes
Pd1_1 C5'_1 . 2.161(10) yes
Pd1_1 C6_1 . 2.222(4) yes
Pd1_1 C6'_1 . 2.273(16) yes
Pd1_1 C7_1 . 2.141(3) yes
Pd1_1 C8_1 . 2.551(2) yes
Cr1_1 C1_1 . 1.865(3) yes
Cr1_1 C2_1 . 1.844(3) yes
Cr1_1 C3_1 . 1.854(3) yes
Cr1_1 C8_1 . 2.288(2) yes
Cr1_1 C9_1 . 2.228(3) yes
Cr1_1 C10_1 . 2.235(3) yes
Cr1_1 C11_1 . 2.213(3) yes
Cr1_1 C12_1 . 2.238(3) yes
Cr1_1 C13_1 . 2.237(2) yes
O1_1 C1_1 . 1.156(3) yes
O2_1 C2_1 . 1.152(3) yes
O3_1 C3_1 . 1.160(3) yes
C4_1 C5_1 . 1.420(5) yes
C4_1 C5'_1 . 1.380(14) yes
C4_1 H41_1 . 0.91(4) ?
C4_1 H42_1 . 0.93(4) ?
C5_1 C6_1 . 1.362(7) yes
C5_1 H5_1 . 1.02(6) ?
C5'_1 C6'_1 . 1.47(2) yes
C5'_1 H61_1 . 1.27(5) ?
C6_1 H61_1 . 1.00(5) ?
C6_1 H62_1 . 0.90(4) ?
C7_1 C8_1 . 1.451(3) yes
C7_1 C14_1 . 1.496(3) yes
C7_1 H7_1 . 0.95(3) ?
C8_1 C9_1 . 1.441(3) yes
C8_1 C13_1 . 1.434(3) yes
C9_1 C10_1 . 1.398(4) yes
C9_1 H9_1 . 0.85(3) ?
C10_1 C11_1 . 1.408(4) yes
C10_1 H10_1 . 0.88(3) ?
C11_1 C12_1 . 1.402(4) yes
C11_1 H11_1 . 0.95(3) ?
C12_1 C13_1 . 1.400(4) yes
C12_1 H12_1 . 0.89(3) ?
C13_1 H13_1 . 0.93(3) ?
C14_1 C15_1 . 1.394(4) yes
C14_1 C19_1 . 1.398(4) yes
C15_1 C16_1 . 1.393(4) yes
C15_1 H15_1 . 0.85(3) ?
C16_1 C17_1 . 1.373(5) yes
C16_1 H16_1 . 0.88(4) ?
C17_1 C18_1 . 1.382(5) yes
C17_1 H17_1 . 0.91(3) ?
C18_1 C19_1 . 1.390(4) yes
C18_1 H18_1 . 0.89(3) ?
C19_1 H19_1 . 0.81(4) ?
Pd1_2 Cr1_2 . 2.7700(10) yes
Pd1_2 C1_2 . 2.528(3) ?
Pd1_2 C4_2 . 2.143(3) yes
Pd1_2 C5_2 . 2.140(4) yes
Pd1_2 C5'_2 . 2.151(12) yes
Pd1_2 C6_2 . 2.238(4) yes
Pd1_2 C6'_2 . 2.256(16) yes
Pd1_2 C7_2 . 2.136(3) yes
Pd1_2 C8_2 . 2.544(2) yes
Cr1_2 C1_2 . 1.861(3) yes
Cr1_2 C2_2 . 1.852(3) yes
Cr1_2 C3_2 . 1.856(3) yes
Cr1_2 C8_2 . 2.294(2) yes
Cr1_2 C9_2 . 2.230(3) yes
Cr1_2 C10_2 . 2.228(3) yes
Cr1_2 C11_2 . 2.215(3) yes
Cr1_2 C12_2 . 2.237(3) yes
Cr1_2 C13_2 . 2.241(2) yes
O1_2 C1_2 . 1.159(3) yes
O2_2 C2_2 . 1.149(3) yes
O3_2 C3_2 . 1.159(3) yes
C4_2 C5_2 . 1.417(6) yes
C4_2 C5'_2 . 1.348(18) yes
C4_2 H41_2 . 0.85(4) ?
C4_2 H42_2 . 0.94(4) ?
C5_2 C6_2 . 1.387(7) yes
C5_2 H5_2 . 1.01(4) ?
C5'_2 C6'_2 . 1.41(2) yes
C5'_2 H61_2 . 1.39(5) ?
C6_2 H61_2 . 0.86(4) ?
C6_2 H62_2 . 0.97(3) ?
C7_2 C8_2 . 1.453(3) yes
C7_2 C14_2 . 1.504(3) yes
C7_2 H7_2 . 0.89(3) ?
C8_2 C9_2 . 1.442(3) yes
C8_2 C13_2 . 1.429(3) yes
C9_2 C10_2 . 1.399(4) yes
C9_2 H9_2 . 0.97(3) ?
C10_2 C11_2 . 1.405(4) yes
C10_2 H10_2 . 0.90(3) ?
C11_2 C12_2 . 1.401(4) yes
C11_2 H11_2 . 0.91(3) ?
C12_2 C13_2 . 1.406(3) yes
C12_2 H12_2 . 0.93(3) ?
C13_2 H13_2 . 0.95(3) ?
C14_2 C15_2 . 1.404(3) yes
C14_2 C19_2 . 1.394(4) yes
C15_2 C16_2 . 1.391(4) yes
C15_2 H15_2 . 0.94(3) ?
C16_2 C17_2 . 1.378(4) yes
C16_2 H16_2 . 0.94(3) ?
C17_2 C18_2 . 1.387(4) yes
C17_2 H17_2 . 0.93(3) ?
C18_2 C19_2 . 1.394(4) yes
C18_2 H18_2 . 0.92(3) ?
C19_2 H19_2 . 0.92(3) ?
